data_7224075
loop_
_publ_author_name
'Zhang, Han'
'Yan, Zhi-Hao'
'Luo, Yun'
'Zheng, Xiu-Ying'
'Kong, Xiang-Jian'
'Long, La-Sheng'
'Zheng, Lan-Sun'

_publ_section_title
;
 Anion-controlled assembly of a series of heterometallic 3d--4f compounds
 with 0D cluster, 1D chain, 2D network and 3D frameworks
;
_journal_issue 22
_journal_name_full CrystEngComm
_journal_page_first 4142
_journal_paper_doi 10.1039/C5CE02503F
_journal_volume 18
_journal_year 2016
_chemical_formula_moiety 'C14 H28 La N2 Ni O14, Cl O4, 3(O)'
_chemical_formula_sum 'C14 H30 Cl La N2 Ni O21'
_chemical_formula_weight 795.47
_chemical_name_systematic
;
 ? 
;
_space_group_crystal_system monoclinic
_space_group_IT_number 14
_space_group_name_Hall '-P 2ybc'
_space_group_name_H-M_alt 'P 1 21/c 1'
_symmetry_space_group_name_Hall '-P 2ybc'
_symmetry_space_group_name_H-M 'P 1 21/c 1'
_atom_sites_solution_hydrogens geom
_atom_sites_solution_primary direct
_atom_sites_solution_secondary difmap
_audit_creation_date 2015-12-11
_audit_creation_method
;
Olex2 1.2
(compiled 2013.09.17 svn.r2790 for OlexSys, GUI svn.r4601)
;
_audit_update_record
;
2015-12-14 deposited with the CCDC.
2016-01-29 downloaded from the CCDC.
;
_cell_angle_alpha 90.00
_cell_angle_beta 116.804(4)
_cell_angle_gamma 90.00
_cell_formula_units_Z 4
_cell_length_a 18.7646(7)
_cell_length_b 9.0729(2)
_cell_length_c 18.6765(7)
_cell_measurement_reflns_used 1606
_cell_measurement_temperature 173(2)
_cell_measurement_theta_max 52.75
_cell_measurement_theta_min 6.56
_cell_volume 2838.02(19)
_computing_molecular_graphics
;
O. V. Dolomanov, L. J. Bourhis, R. J. Gildea, J. A. K. Howard and H. Puschmann,
OLEX2: a complete structure solution, refinement and analysis program.
J. Appl. Cryst. (2009). 42, 339-341.
;
_computing_publication_material
;
O. V. Dolomanov, L. J. Bourhis, R. J. Gildea, J. A. K. Howard and H. Puschmann,
OLEX2: a complete structure solution, refinement and analysis program.
J. Appl. Cryst. (2009). 42, 339-341.
;
_computing_structure_refinement
;
SHELX, G.M. Sheldrick, Acta Cryst.
(2008). A64, 112-122
;
_computing_structure_solution 'SHELXS-97 (Sheldrick, 1990)'
_diffrn_ambient_temperature 173.15
_diffrn_measured_fraction_theta_full 0.990
_diffrn_measured_fraction_theta_max 0.990
_diffrn_measurement_device_type 'multiwire proportional'
_diffrn_measurement_method 'phi and omega scans'
_diffrn_radiation_monochromator graphite
_diffrn_radiation_type MoK\a
_diffrn_radiation_wavelength 0.71073
_diffrn_reflns_av_R_equivalents 0.0292
_diffrn_reflns_av_unetI/netI 0.0310
_diffrn_reflns_limit_h_max 23
_diffrn_reflns_limit_h_min -8
_diffrn_reflns_limit_k_max 11
_diffrn_reflns_limit_k_min -10
_diffrn_reflns_limit_l_max 21
_diffrn_reflns_limit_l_min -23
_diffrn_reflns_number 17006
_diffrn_reflns_theta_full 26.00
_diffrn_reflns_theta_max 26.00
_diffrn_reflns_theta_min 3.13
_diffrn_source 'fine-focus sealed tube'
_exptl_absorpt_coefficient_mu 2.333
_exptl_absorpt_correction_T_max 0.6527
_exptl_absorpt_correction_T_min 0.5223
_exptl_absorpt_correction_type psi-scan
_exptl_crystal_colour 'clear light green'
_exptl_crystal_colour_lustre clear
_exptl_crystal_colour_modifier light
_exptl_crystal_colour_primary green
_exptl_crystal_density_diffrn 1.862
_exptl_crystal_density_method 'not measured'
_exptl_crystal_description block
_exptl_crystal_F_000 1592
_exptl_crystal_size_max 0.32
_exptl_crystal_size_mid 0.24
_exptl_crystal_size_min 0.2
_refine_diff_density_max 1.810
_refine_diff_density_min -1.061
_refine_diff_density_rms 0.111
_refine_ls_extinction_method none
_refine_ls_goodness_of_fit_ref 1.080
_refine_ls_hydrogen_treatment mixed
_refine_ls_matrix_type full
_refine_ls_number_parameters 366
_refine_ls_number_reflns 5525
_refine_ls_number_restraints 2
_refine_ls_restrained_S_all 1.363
_refine_ls_R_factor_all 0.0387
_refine_ls_R_factor_gt 0.0319
_refine_ls_shift/su_max 0.007
_refine_ls_shift/su_mean 0.000
_refine_ls_structure_factor_coef Fsqd
_refine_ls_weighting_details 'calc w=1/[\s^2^(Fo^2^)+(0.0566P)^2^+0.4671P] where P=(Fo^2^+2Fc^2^)/3'
_refine_ls_weighting_scheme calc
_refine_ls_wR_factor_gt 0.0873
_refine_ls_wR_factor_ref 0.0894
_reflns_number_gt 4706
_reflns_number_total 5525
_reflns_threshold_expression >2sigma(I)
_cod_data_source_file c5ce02503f2.cif
_cod_data_source_block 4
_cod_depositor_comments 'Adding full bibliography for 7224073--7224079.cif.'
_cod_original_cell_volume 2838.02(16)
_cod_database_code 7224075
_olex2_refinement_description
;
1. Fixed Uiso
 At 1.2 times of:
  All C(H) groups, All C(H,H) groups
 At 1.5 times of:
  All O(H,H) groups
2. Restrained distances
 O8-Ni1 = O8-C14
 0.95 with sigma of 0.02
3.a Rotating group:
 O4W(H4WA,H4WB), O5W(H5WA,H5WB), O6W(H6WA,H6WB), O7W(H7WA,H7WB), O9W(H9WA,H9WB)
3.b Ternary CH refined with riding coordinates:
 C1(H1), C2(H2)
3.c Secondary CH2 refined with riding coordinates:
 C3(H3A,H3B), C4(H4A,H4B), C5(H5A,H5B), C6(H6A,H6B), C7(H7A,H7B), C9(H9A,H9B),
 C11(H11A,H11B), C13(H13A,H13B)
;

loop_
_space_group_symop_id
_space_group_symop_operation_xyz
1 'x, y, z'
2 '-x, y+1/2, -z+1/2'
3 '-x, -y, -z'
4 'x, -y-1/2, z-1/2'

loop_
_atom_site_label
_atom_site_type_symbol
_atom_site_fract_x
_atom_site_fract_y
_atom_site_fract_z
_atom_site_U_iso_or_equiv
_atom_site_adp_type
_atom_site_occupancy
_atom_site_symmetry_multiplicity
_atom_site_calc_flag
_atom_site_refinement_flags
La1 La 0.163596(15) 0.82160(3) 0.012565(15) 0.01410(11) Uani 1 1 d .
Ni1 Ni 0.18363(3) 1.34074(6) -0.20370(3) 0.01377(14) Uani 1 1 d D
Cl1 Cl 0.40588(10) 1.24049(18) 0.14011(9) 0.0476(4) Uani 1 1 d .
O1 O 0.1481(2) 1.5420(3) -0.1802(2) 0.0238(7) Uani 1 1 d .
O2 O 0.1978(2) 1.7263(4) -0.0934(2) 0.0291(8) Uani 1 1 d .
O3 O 0.2397(2) 1.6022(4) -0.3429(2) 0.0360(9) Uani 1 1 d .
O4 O 0.1817(2) 1.4267(4) -0.30422(18) 0.0230(7) Uani 1 1 d .
O5 O 0.1862(2) 1.0537(4) -0.0405(2) 0.0252(8) Uani 1 1 d .
O6 O 0.1782(2) 1.2618(3) -0.10519(19) 0.0218(7) Uani 1 1 d .
O7 O 0.0683(2) 1.0438(4) -0.3733(2) 0.0362(9) Uani 1 1 d .
O8 O 0.0897(2) 1.2119(4) -0.2785(2) 0.0221(7) Uani 1 1 d D
O9 O 0.4816(6) 1.2876(12) 0.1593(5) 0.151(4) Uani 1 1 d .
O10 O 0.3493(7) 1.3274(10) 0.1520(6) 0.150(4) Uani 1 1 d .
O11 O 0.4171(5) 1.1295(9) 0.2005(4) 0.107(2) Uani 1 1 d .
O12 O 0.3726(3) 1.1662(5) 0.0652(3) 0.0486(12) Uani 1 1 d .
O1W O 0.4034(3) 0.6546(6) 0.1813(3) 0.0658(16) Uani 1 1 d .
O2W O 0.0169(2) 1.6496(4) -0.3116(2) 0.0355(9) Uani 1 1 d .
O3W O 0.1547(3) 0.3257(4) 0.0311(3) 0.0403(10) Uani 1 1 d .
O4W O 0.0794(3) 0.7342(4) 0.0811(3) 0.0456(11) Uani 1 1 d .
H4WA H 0.0793 0.8021 0.1148 0.068 Uiso 1 1 d R
H4WB H 0.0996 0.6521 0.1079 0.068 Uiso 1 1 d R
O5W O 0.0861(2) 0.5852(4) -0.0492(3) 0.0452(11) Uani 1 1 d .
H5WA H 0.0989 0.5505 -0.0866 0.068 Uiso 1 1 d R
H5WB H 0.0338 0.6030 -0.0720 0.068 Uiso 1 1 d R
O6W O 0.0374(2) 0.8796(4) -0.1141(2) 0.0325(9) Uani 1 1 d .
H6WA H 0.0079 0.9441 -0.1037 0.049 Uiso 1 1 d R
H6WB H 0.0091 0.7981 -0.1334 0.049 Uiso 1 1 d R
O7W O 0.3167(2) 0.8628(4) 0.0573(2) 0.0270(8) Uani 1 1 d .
H7WA H 0.3468 0.8036 0.0990 0.040 Uiso 1 1 d R
H7WB H 0.3307 0.9571 0.0728 0.040 Uiso 1 1 d R
O8W O 0.0844(2) 1.0361(4) 0.03780(19) 0.0240(7) Uani 1 1 d .
O9W O 0.2423(2) 0.5936(4) 0.0846(2) 0.0285(8) Uani 1 1 d .
H9WA H 0.2109 0.5173 0.0698 0.043 Uiso 1 1 d R
H9WB H 0.2614 0.6057 0.1361 0.043 Uiso 1 1 d R
N2 N 0.2442(2) 1.1451(4) -0.1966(2) 0.0165(8) Uani 1 1 d .
N1 N 0.2948(2) 1.4399(4) -0.1474(2) 0.0179(8) Uani 1 1 d .
C1 C 0.3290(3) 1.1895(5) -0.1727(3) 0.0190(10) Uani 1 1 d .
H1 H 0.3301 1.2326 -0.2214 0.023 Uiso 1 1 calc R
C2 C 0.3517(3) 1.3131(5) -0.1106(3) 0.0197(10) Uani 1 1 d .
H2 H 0.3424 1.2748 -0.0653 0.024 Uiso 1 1 calc R
C3 C 0.4391(3) 1.3574(6) -0.0753(4) 0.0320(12) Uani 1 1 d .
H3A H 0.4485 1.4112 -0.1164 0.038 Uiso 1 1 calc R
H3B H 0.4517 1.4250 -0.0296 0.038 Uiso 1 1 calc R
C4 C 0.4945(3) 1.2249(7) -0.0469(4) 0.0356(13) Uani 1 1 d .
H4A H 0.4893 1.1760 -0.0021 0.043 Uiso 1 1 calc R
H4B H 0.5506 1.2577 -0.0270 0.043 Uiso 1 1 calc R
C5 C 0.4737(3) 1.1163(7) -0.1156(4) 0.0351(13) Uani 1 1 d .
H5A H 0.4794 1.1650 -0.1601 0.042 Uiso 1 1 calc R
H5B H 0.5109 1.0316 -0.0971 0.042 Uiso 1 1 calc R
C6 C 0.3889(3) 1.0623(6) -0.1448(3) 0.0296(12) Uani 1 1 d .
H6A H 0.3844 1.0084 -0.1010 0.035 Uiso 1 1 calc R
H6B H 0.3759 0.9928 -0.1899 0.035 Uiso 1 1 calc R
C7 C 0.2875(3) 1.5377(5) -0.0882(3) 0.0230(10) Uani 1 1 d .
H7A H 0.3289 1.6154 -0.0720 0.028 Uiso 1 1 calc R
H7B H 0.2963 1.4803 -0.0399 0.028 Uiso 1 1 calc R
C8 C 0.2046(3) 1.6091(5) -0.1236(3) 0.0213(10) Uani 1 1 d .
C9 C 0.3072(3) 1.5234(5) -0.2088(3) 0.0238(10) Uani 1 1 d .
H9A H 0.3549 1.4836 -0.2119 0.029 Uiso 1 1 calc R
H9B H 0.3184 1.6276 -0.1916 0.029 Uiso 1 1 calc R
C10 C 0.2368(3) 1.5179(5) -0.2917(3) 0.0226(10) Uani 1 1 d .
C11 C 0.2326(3) 1.0501(5) -0.1385(3) 0.0225(10) Uani 1 1 d .
H11A H 0.2849 1.0089 -0.1004 0.027 Uiso 1 1 calc R
H11B H 0.1976 0.9666 -0.1678 0.027 Uiso 1 1 calc R
C12 C 0.1964(3) 1.1275(5) -0.0917(3) 0.0178(9) Uani 1 1 d .
C13 C 0.2022(3) 1.0854(5) -0.2778(3) 0.0219(10) Uani 1 1 d .
H13A H 0.2122 0.9781 -0.2767 0.026 Uiso 1 1 calc R
H13B H 0.2228 1.1324 -0.3126 0.026 Uiso 1 1 calc R
C14 C 0.1121(3) 1.1133(5) -0.3125(3) 0.0218(10) Uani 1 1 d D

loop_
_atom_site_aniso_label
_atom_site_aniso_U_11
_atom_site_aniso_U_22
_atom_site_aniso_U_33
_atom_site_aniso_U_23
_atom_site_aniso_U_13
_atom_site_aniso_U_12
La1 0.01352(16) 0.01432(15) 0.01510(16) -0.00113(10) 0.00702(12) -0.00025(10)
Ni1 0.0150(3) 0.0132(3) 0.0147(3) -0.0007(2) 0.0081(2) 0.0005(2)
Cl1 0.0429(9) 0.0441(8) 0.0404(9) -0.0090(7) 0.0052(7) 0.0115(7)
O1 0.0237(18) 0.0175(16) 0.0312(19) -0.0025(15) 0.0132(15) 0.0024(14)
O2 0.047(2) 0.0181(16) 0.030(2) -0.0056(15) 0.0237(18) 0.0017(16)
O3 0.036(2) 0.046(2) 0.024(2) 0.0163(18) 0.0123(17) -0.0043(19)
O4 0.0234(18) 0.0279(17) 0.0149(17) 0.0031(14) 0.0060(14) -0.0036(15)
O5 0.030(2) 0.0245(17) 0.0283(19) 0.0062(15) 0.0194(16) -0.0017(15)
O6 0.031(2) 0.0180(16) 0.0239(18) 0.0013(14) 0.0187(16) 0.0022(15)
O7 0.023(2) 0.033(2) 0.038(2) -0.0189(18) 0.0001(17) 0.0038(17)
O8 0.0174(17) 0.0207(16) 0.0268(19) -0.0028(14) 0.0088(15) 0.0044(14)
O9 0.156(8) 0.228(10) 0.079(5) -0.046(6) 0.061(5) -0.146(8)
O10 0.184(10) 0.146(8) 0.134(8) -0.019(6) 0.084(7) 0.073(7)
O11 0.132(7) 0.139(6) 0.047(4) 0.008(4) 0.038(4) -0.028(5)
O12 0.053(3) 0.057(3) 0.028(2) -0.0036(19) 0.011(2) -0.014(2)
O1W 0.032(3) 0.070(3) 0.066(3) 0.032(3) -0.003(2) -0.009(2)
O2W 0.030(2) 0.0302(19) 0.043(2) -0.0043(17) 0.0136(18) 0.0010(17)
O3W 0.065(3) 0.0222(19) 0.045(2) -0.0001(16) 0.035(2) 0.0048(19)
O4W 0.055(3) 0.030(2) 0.074(3) 0.023(2) 0.049(3) 0.010(2)
O5W 0.023(2) 0.0247(19) 0.077(3) -0.010(2) 0.013(2) -0.0039(17)
O6W 0.026(2) 0.0237(18) 0.032(2) -0.0074(16) -0.0003(16) 0.0038(16)
O7W 0.0196(18) 0.0322(18) 0.0262(19) 0.0038(16) 0.0077(15) 0.0008(16)
O8W 0.0285(19) 0.0238(17) 0.0230(18) 0.0037(14) 0.0147(15) 0.0104(15)
O9W 0.028(2) 0.0220(17) 0.031(2) 0.0055(15) 0.0090(16) -0.0005(15)
N2 0.017(2) 0.0176(18) 0.016(2) 0.0000(15) 0.0085(16) 0.0030(16)
N1 0.022(2) 0.0162(18) 0.0158(19) 0.0012(15) 0.0090(17) -0.0010(16)
C1 0.017(2) 0.022(2) 0.018(2) 0.0015(19) 0.008(2) 0.0037(19)
C2 0.016(2) 0.023(2) 0.017(2) 0.0044(19) 0.0047(19) 0.002(2)
C3 0.018(3) 0.034(3) 0.034(3) -0.003(2) 0.003(2) -0.006(2)
C4 0.014(3) 0.044(3) 0.040(3) 0.004(3) 0.004(2) 0.002(2)
C5 0.018(3) 0.043(3) 0.043(3) 0.003(3) 0.013(3) 0.010(2)
C6 0.020(3) 0.029(3) 0.039(3) -0.005(2) 0.012(2) 0.007(2)
C7 0.032(3) 0.017(2) 0.017(2) -0.0049(19) 0.008(2) -0.003(2)
C8 0.034(3) 0.016(2) 0.020(2) 0.0000(19) 0.018(2) -0.001(2)
C9 0.025(3) 0.025(2) 0.023(3) 0.005(2) 0.012(2) -0.006(2)
C10 0.026(3) 0.026(2) 0.022(2) 0.007(2) 0.016(2) 0.005(2)
C11 0.027(3) 0.016(2) 0.031(3) 0.006(2) 0.018(2) 0.006(2)
C12 0.016(2) 0.021(2) 0.017(2) 0.0011(19) 0.0068(19) -0.0025(19)
C13 0.020(3) 0.021(2) 0.021(2) -0.0076(19) 0.006(2) 0.003(2)
C14 0.020(3) 0.016(2) 0.026(3) -0.003(2) 0.007(2) 0.001(2)

loop_
_atom_type_symbol
_atom_type_description
_atom_type_scat_dispersion_real
_atom_type_scat_dispersion_imag
_atom_type_scat_source
C C 0.0033 0.0016 'International Tables Vol C Tables 4.2.6.8 and 6.1.1.4'
H H 0.0000 0.0000 'International Tables Vol C Tables 4.2.6.8 and 6.1.1.4'
Cl Cl 0.1484 0.1585 'International Tables Vol C Tables 4.2.6.8 and 6.1.1.4'
La La -0.2871 2.4523 'International Tables Vol C Tables 4.2.6.8 and 6.1.1.4'
N N 0.0061 0.0033 'International Tables Vol C Tables 4.2.6.8 and 6.1.1.4'
Ni Ni 0.3393 1.1124 'International Tables Vol C Tables 4.2.6.8 and 6.1.1.4'
O O 0.0106 0.0060 'International Tables Vol C Tables 4.2.6.8 and 6.1.1.4'

loop_
_geom_angle_atom_site_label_1
_geom_angle_atom_site_label_2
_geom_angle_atom_site_label_3
_geom_angle
_geom_angle_site_symmetry_1
_geom_angle_site_symmetry_3
O2 La1 O3 136.22(13) 1_545 4_586
O2 La1 O4W 136.48(14) 1_545 .
O2 La1 O5W 69.41(14) 1_545 .
O2 La1 O6W 78.30(13) 1_545 .
O2 La1 O7W 70.54(12) 1_545 .
O2 La1 O8W 140.42(11) 1_545 .
O2 La1 O9W 80.90(12) 1_545 .
O3 La1 O4W 74.29(15) 4_586 .
O3 La1 O5W 130.34(15) 4_586 .
O3 La1 O6W 141.62(12) 4_586 .
O3 La1 O7W 67.03(12) 4_586 .
O3 La1 O8W 72.32(11) 4_586 .
O3 La1 O9W 75.11(12) 4_586 .
O5 La1 O2 79.82(11) . 1_545
O5 La1 O3 94.57(13) . 4_586
O5 La1 O4W 136.59(12) . .
O5 La1 O5W 135.02(13) . .
O5 La1 O6W 72.70(12) . .
O5 La1 O7W 69.05(11) . .
O5 La1 O8W 69.44(11) . .
O5 La1 O9W 138.49(12) . .
O4W La1 O7W 135.63(13) . .
O4W La1 O8W 67.19(12) . .
O5W La1 O4W 67.24(15) . .
O5W La1 O7W 125.43(12) . .
O5W La1 O8W 116.84(12) . .
O6W La1 O4W 90.22(14) . .
O6W La1 O5W 69.59(13) . .
O6W La1 O7W 133.88(12) . .
O6W La1 O8W 69.31(11) . .
O6W La1 O9W 137.47(12) . .
O8W La1 O7W 117.69(11) . .
O9W La1 O4W 80.03(12) . .
O9W La1 O5W 68.46(13) . .
O9W La1 O7W 69.94(11) . .
O9W La1 O8W 138.65(11) . .
O1 Ni1 N2 164.58(15) . .
O1 Ni1 N1 81.64(14) . .
O4 Ni1 O1 89.07(14) . .
O4 Ni1 O6 176.02(14) . .
O4 Ni1 O8 86.37(13) . .
O4 Ni1 N2 99.75(14) . .
O4 Ni1 N1 84.05(14) . .
O6 Ni1 O1 88.08(13) . .
O6 Ni1 O8 92.18(14) . .
O6 Ni1 N2 83.64(14) . .
O6 Ni1 N1 98.28(14) . .
O8 Ni1 O1 112.97(13) . .
O8 Ni1 N2 80.43(14) . .
O8 Ni1 N1 162.40(14) . .
N1 Ni1 N2 86.68(15) . .
O9 Cl1 O10 123.2(7) . .
O9 Cl1 O11 104.0(6) . .
O9 Cl1 O12 110.5(4) . .
O10 Cl1 O11 97.0(6) . .
O10 Cl1 O12 113.0(5) . .
O12 Cl1 O11 106.3(4) . .
C8 O1 Ni1 112.0(3) . .
C8 O2 La1 140.9(3) . 1_565
C10 O3 La1 142.5(3) . 4_585
C10 O4 Ni1 114.3(3) . .
C12 O5 La1 152.3(3) . .
C12 O6 Ni1 113.9(3) . .
C14 O8 Ni1 111.5(3) . .
La1 O4W H4WA 110.0 . .
La1 O4W H4WB 109.9 . .
H4WA O4W H4WB 108.8 . .
La1 O5W H5WA 110.6 . .
La1 O5W H5WB 110.1 . .
H5WA O5W H5WB 108.4 . .
La1 O6W H6WA 110.2 . .
La1 O6W H6WB 110.1 . .
H6WA O6W H6WB 108.7 . .
La1 O7W H7WA 111.0 . .
La1 O7W H7WB 110.8 . .
H7WA O7W H7WB 107.9 . .
La1 O9W H9WA 109.3 . .
La1 O9W H9WB 109.5 . .
H9WA O9W H9WB 109.5 . .
C1 N2 Ni1 105.4(3) . .
C11 N2 Ni1 106.7(3) . .
C11 N2 C1 115.2(4) . .
C13 N2 Ni1 103.1(3) . .
C13 N2 C1 114.3(3) . .
C13 N2 C11 110.9(4) . .
C2 N1 Ni1 104.1(3) . .
C7 N1 Ni1 103.3(3) . .
C7 N1 C2 113.9(4) . .
C7 N1 C9 112.0(4) . .
C9 N1 Ni1 107.7(3) . .
C9 N1 C2 114.6(4) . .
N2 C1 H1 106.9 . .
N2 C1 C2 108.5(4) . .
N2 C1 C6 114.7(4) . .
C2 C1 H1 106.9 . .
C2 C1 C6 112.6(4) . .
C6 C1 H1 106.9 . .
N1 C2 C1 108.5(4) . .
N1 C2 H2 106.9 . .
N1 C2 C3 113.5(4) . .
C1 C2 H2 106.9 . .
C3 C2 C1 113.6(4) . .
C3 C2 H2 106.9 . .
C2 C3 H3A 109.2 . .
C2 C3 H3B 109.2 . .
H3A C3 H3B 107.9 . .
C4 C3 C2 112.1(4) . .
C4 C3 H3A 109.2 . .
C4 C3 H3B 109.2 . .
C3 C4 H4A 109.7 . .
C3 C4 H4B 109.7 . .
C3 C4 C5 110.0(5) . .
H4A C4 H4B 108.2 . .
C5 C4 H4A 109.7 . .
C5 C4 H4B 109.7 . .
C4 C5 H5A 109.6 . .
C4 C5 H5B 109.6 . .
H5A C5 H5B 108.2 . .
C6 C5 C4 110.1(4) . .
C6 C5 H5A 109.6 . .
C6 C5 H5B 109.6 . .
C1 C6 H6A 109.3 . .
C1 C6 H6B 109.3 . .
C5 C6 C1 111.8(4) . .
C5 C6 H6A 109.3 . .
C5 C6 H6B 109.3 . .
H6A C6 H6B 107.9 . .
N1 C7 H7A 109.5 . .
N1 C7 H7B 109.5 . .
N1 C7 C8 110.6(4) . .
H7A C7 H7B 108.1 . .
C8 C7 H7A 109.5 . .
C8 C7 H7B 109.5 . .
O1 C8 C7 117.5(4) . .
O2 C8 O1 125.0(5) . .
O2 C8 C7 117.4(4) . .
N1 C9 H9A 108.8 . .
N1 C9 H9B 108.8 . .
N1 C9 C10 113.9(4) . .
H9A C9 H9B 107.7 . .
C10 C9 H9A 108.8 . .
C10 C9 H9B 108.8 . .
O3 C10 O4 125.3(5) . .
O3 C10 C9 116.4(4) . .
O4 C10 C9 118.3(4) . .
N2 C11 H11A 108.7 . .
N2 C11 H11B 108.7 . .
N2 C11 C12 114.2(4) . .
H11A C11 H11B 107.6 . .
C12 C11 H11A 108.7 . .
C12 C11 H11B 108.7 . .
O5 C12 O6 123.4(4) . .
O5 C12 C11 117.4(4) . .
O6 C12 C11 119.2(4) . .
N2 C13 H13A 109.5 . .
N2 C13 H13B 109.5 . .
N2 C13 C14 110.7(4) . .
H13A C13 H13B 108.1 . .
C14 C13 H13A 109.5 . .
C14 C13 H13B 109.5 . .
O7 C14 O8 125.9(5) . .
O7 C14 C13 117.0(4) . .
O8 C14 C13 117.0(4) . .

loop_
_geom_bond_atom_site_label_1
_geom_bond_atom_site_label_2
_geom_bond_distance
_geom_bond_site_symmetry_2
La1 O2 2.495(3) 1_545
La1 O3 2.515(3) 4_586
La1 O5 2.444(3) .
La1 O4W 2.566(4) .
La1 O5W 2.555(4) .
La1 O6W 2.536(3) .
La1 O7W 2.631(3) .
La1 O8W 2.618(3) .
La1 O9W 2.545(3) .
Ni1 O1 2.058(3) .
Ni1 O4 2.018(3) .
Ni1 O6 2.019(3) .
Ni1 O8 2.050(3) .
Ni1 N2 2.079(4) .
Ni1 N1 2.071(4) .
Cl1 O9 1.367(8) .
Cl1 O10 1.418(8) .
Cl1 O11 1.454(7) .
Cl1 O12 1.419(4) .
O1 C8 1.264(6) .
O2 La1 2.495(3) 1_565
O2 C8 1.237(6) .
O3 La1 2.515(3) 4_585
O3 C10 1.245(6) .
O4 C10 1.261(6) .
O5 C12 1.251(5) .
O6 C12 1.259(6) .
O7 C14 1.233(6) .
O8 C14 1.272(6) .
O4W H4WA 0.8818 .
O4W H4WB 0.8820 .
O5W H5WA 0.8920 .
O5W H5WB 0.8912 .
O6W H6WA 0.8862 .
O6W H6WB 0.8864 .
O7W H7WA 0.9039 .
O7W H7WB 0.9035 .
O9W H9WA 0.8704 .
O9W H9WB 0.8701 .
N2 C1 1.501(6) .
N2 C11 1.477(6) .
N2 C13 1.462(6) .
N1 C2 1.508(6) .
N1 C7 1.470(6) .
N1 C9 1.479(6) .
C1 H1 1.0000 .
C1 C2 1.528(6) .
C1 C6 1.530(7) .
C2 H2 1.0000 .
C2 C3 1.521(7) .
C3 H3A 0.9900 .
C3 H3B 0.9900 .
C3 C4 1.520(8) .
C4 H4A 0.9900 .
C4 H4B 0.9900 .
C4 C5 1.522(8) .
C5 H5A 0.9900 .
C5 H5B 0.9900 .
C5 C6 1.511(7) .
C6 H6A 0.9900 .
C6 H6B 0.9900 .
C7 H7A 0.9900 .
C7 H7B 0.9900 .
C7 C8 1.533(7) .
C9 H9A 0.9900 .
C9 H9B 0.9900 .
C9 C10 1.517(7) .
C11 H11A 0.9900 .
C11 H11B 0.9900 .
C11 C12 1.501(6) .
C13 H13A 0.9900 .
C13 H13B 0.9900 .
C13 C14 1.534(7) .
